data_2222154
loop_
_publ_author_name
'Narendra Babu, Shivanagere Nagojappa'
'Abdul Rahim, Aisyah Saad'
'Abd Hamid, Shafida'
'Jebas, Samuel Robinson'
'Fun, Hoong-Kun'

_publ_section_title
;
 4-<i>tert</i>-Butylamino-3-nitrobenzoic acid
;
_journal_coeditor_code TK2439
_journal_issue 6
_journal_name_full 'Acta Crystallographica Section E'
_journal_page_first o1233
_journal_page_last o1234
_journal_paper_doi 10.1107/S1600536809015487
_journal_volume 65
_journal_year 2009
_chemical_formula_iupac 'C11 H14 N2 O4'
_chemical_formula_moiety 'C11 H14 N2 O4'
_chemical_formula_sum 'C11 H14 N2 O4'
_chemical_formula_weight 238.24
_chemical_name_common
;
4-<i>tert</i>-butylamino-3-nitrobenzoic acid
;
_chemical_name_systematic
;
?
;
_space_group_IT_number 12
_symmetry_cell_setting monoclinic
_symmetry_space_group_name_Hall '-C 2y'
_symmetry_space_group_name_H-M 'C 1 2/m 1'
_atom_sites_solution_hydrogens geom
_atom_sites_solution_primary direct
_atom_sites_solution_secondary difmap
_audit_creation_method SHELXL-97
_cell_angle_alpha 90.00
_cell_angle_beta 90.863(6)
_cell_angle_gamma 90.00
_cell_formula_units_Z 4
_cell_length_a 20.8125(15)
_cell_length_b 6.7412(5)
_cell_length_c 8.0793(5)
_cell_measurement_reflns_used 1829
_cell_measurement_temperature 100.0
_cell_measurement_theta_max 30.6
_cell_measurement_theta_min 3.2
_cell_volume 1133.41(14)
_computing_cell_refinement 'SAINT (Bruker, 2005)'
_computing_data_collection 'APEX2 (Bruker, 2005)'
_computing_data_reduction 'SAINT (Bruker, 2005)'
_computing_molecular_graphics 'SHELXTL (Sheldrick, 2008)'
_computing_publication_material 'SHELXTL (Sheldrick, 2008) and PLATON (Spek, 2009)'
_computing_structure_refinement 'SHELXTL (Sheldrick, 2008)'
_computing_structure_solution 'SHELXTL (Sheldrick, 2008)'
_diffrn_ambient_temperature 100
_diffrn_measured_fraction_theta_full 1.000
_diffrn_measured_fraction_theta_max 1.000
_diffrn_measurement_device_type 'Bruker SMART APEXII CCD area-detector'
_diffrn_measurement_method '\f and \w'
_diffrn_radiation_monochromator graphite
_diffrn_radiation_source 'fine-focus sealed tube'
_diffrn_radiation_type MoK\a
_diffrn_radiation_wavelength 0.71073
_diffrn_reflns_av_R_equivalents 0.0566
_diffrn_reflns_av_sigmaI/netI 0.0547
_diffrn_reflns_limit_h_max 26
_diffrn_reflns_limit_h_min -26
_diffrn_reflns_limit_k_max 8
_diffrn_reflns_limit_k_min -8
_diffrn_reflns_limit_l_max 10
_diffrn_reflns_limit_l_min -10
_diffrn_reflns_number 6267
_diffrn_reflns_theta_full 27.50
_diffrn_reflns_theta_max 27.50
_diffrn_reflns_theta_min 1.96
_diffrn_standards_number 0
_exptl_absorpt_coefficient_mu 0.107
_exptl_absorpt_correction_T_max 0.9972
_exptl_absorpt_correction_T_min 0.9594
_exptl_absorpt_correction_type multi-scan
_exptl_absorpt_process_details '(SADABS; Bruker, 2005)'
_exptl_crystal_colour yellow
_exptl_crystal_density_diffrn 1.396
_exptl_crystal_density_method 'not measured'
_exptl_crystal_description plate
_exptl_crystal_F_000 504
_exptl_crystal_size_max 0.39
_exptl_crystal_size_mid 0.10
_exptl_crystal_size_min 0.03
_refine_diff_density_max 0.368
_refine_diff_density_min -0.314
_refine_ls_extinction_method none
_refine_ls_goodness_of_fit_ref 1.108
_refine_ls_hydrogen_treatment mixed
_refine_ls_matrix_type full
_refine_ls_number_parameters 107
_refine_ls_number_reflns 1418
_refine_ls_number_restraints 0
_refine_ls_restrained_S_all 1.108
_refine_ls_R_factor_all 0.0993
_refine_ls_R_factor_gt 0.0647
_refine_ls_shift/su_max 0.000
_refine_ls_shift/su_mean 0.000
_refine_ls_structure_factor_coef Fsqd
_refine_ls_weighting_details 'calc w=1/[\s^2^(Fo^2^)+(0.0580P)^2^+2.3728P] where P=(Fo^2^+2Fc^2^)/3'
_refine_ls_weighting_scheme calc
_refine_ls_wR_factor_gt 0.1340
_refine_ls_wR_factor_ref 0.1533
_reflns_number_gt 985
_reflns_number_total 1418
_reflns_threshold_expression I>2\s(I)
_cod_data_source_file tk2439.cif
_cod_data_source_block I
_cod_depositor_comments
;
The following automatic conversions were performed:
'_symmetry_cell_setting' value 'Monoclinic' changed to 'monoclinic'
according to '/home/saulius/struct/CIF-dictionaries/cif_core.dic'
dictionary named 'cif_core.dic' version 2.4.1 from 2010-06-29.

Automatic conversion script
Id: cif_fix_enum 1527 2010-12-29 10:47:43Z saulius 

The following automatic conversions were performed:

'_symmetry_cell_setting' value 'Monoclinic' changed to 'monoclinic'
according to /home/saulius/struct/CIF-dictionaries/cif_core.dic
dictionary named 'cif_core.dic' version 2.4.1 from 2010-06-29.

Automatic conversion script
Id: cif_fix_values 1715 2011-07-08 13:25:40Z adriana 
;
_cod_original_sg_symbol_H-M 'C 2/m'
_cod_database_code 2222154
_cod_database_fobs_code 2222154

loop_
_symmetry_equiv_pos_as_xyz
'x, y, z'
'-x, y, -z'
'x+1/2, y+1/2, z'
'-x+1/2, y+1/2, -z'
'-x, -y, -z'
'x, -y, z'
'-x+1/2, -y+1/2, -z'
'x+1/2, -y+1/2, z'

loop_
_atom_site_type_symbol
_atom_site_label
_atom_site_fract_x
_atom_site_fract_y
_atom_site_fract_z
_atom_site_U_iso_or_equiv
_atom_site_adp_type
_atom_site_calc_flag
_atom_site_refinement_flags
_atom_site_occupancy
_atom_site_disorder_assembly
_atom_site_disorder_group
O O1 0.44372(12) 0.5000 0.3166(3) 0.0189(6) Uani d S 1 . .
O O2 0.43314(11) 0.5000 0.5919(3) 0.0185(6) Uani d S 1 . .
O O3 0.22447(11) 0.5000 0.8193(3) 0.0198(6) Uani d S 1 . .
O O4 0.13560(11) 0.5000 0.6766(3) 0.0187(6) Uani d S 1 . .
N N1 0.19540(13) 0.5000 0.6848(3) 0.0130(6) Uani d S 1 . .
N N2 0.13842(13) 0.5000 0.3497(4) 0.0131(6) Uani d S 1 . .
C C1 0.24626(16) 0.5000 0.2381(4) 0.0142(7) Uani d S 1 . .
H H1A 0.2298 0.5000 0.1304 0.017 Uiso calc SR 1 . .
C C2 0.31116(16) 0.5000 0.2615(4) 0.0145(7) Uani d S 1 . .
H H2A 0.3377 0.5000 0.1700 0.017 Uiso calc SR 1 . .
C C3 0.33894(15) 0.5000 0.4217(4) 0.0122(7) Uani d S 1 . .
C C4 0.29869(16) 0.5000 0.5563(4) 0.0126(7) Uani d S 1 . .
H H4A 0.3163 0.5000 0.6628 0.015 Uiso calc SR 1 . .
C C5 0.23216(16) 0.5000 0.5349(4) 0.0130(7) Uani d S 1 . .
C C6 0.20244(16) 0.5000 0.3726(4) 0.0129(7) Uani d S 1 . .
C C7 0.09935(16) 0.5000 0.1929(4) 0.0145(7) Uani d S 1 . .
C C8 0.02967(16) 0.5000 0.2518(4) 0.0184(8) Uani d S 1 . .
H H8B 0.0008 0.5000 0.1581 0.028 Uiso d SR 1 . .
H H8C 0.0228 0.3861 0.3206 0.028 Uiso d R 1 . .
C C9 0.11138(11) 0.3105(4) 0.0926(3) 0.0169(6) Uani d . 1 . .
H H9A 0.1558 0.3044 0.0627 0.025 Uiso calc R 1 . .
H H9B 0.0850 0.3120 -0.0060 0.025 Uiso calc R 1 . .
H H9C 0.1008 0.1966 0.1581 0.025 Uiso calc R 1 . .
C C10 0.40933(15) 0.5000 0.4522(4) 0.0132(7) Uani d S 1 . .
H H1N2 0.1189(18) 0.5000 0.435(5) 0.015(10) Uiso d S 1 . .
H H1O1 0.4804(19) 0.5000 0.341(5) 0.010(10) Uiso d S 1 . .

loop_
_atom_site_aniso_label
_atom_site_aniso_U_11
_atom_site_aniso_U_22
_atom_site_aniso_U_33
_atom_site_aniso_U_12
_atom_site_aniso_U_13
_atom_site_aniso_U_23
O1 0.0086(13) 0.0327(15) 0.0154(14) 0.000 0.0005(10) 0.000
O2 0.0121(12) 0.0293(14) 0.0142(13) 0.000 0.0012(10) 0.000
O3 0.0207(13) 0.0282(14) 0.0104(12) 0.000 0.0002(10) 0.000
O4 0.0130(13) 0.0279(14) 0.0153(13) 0.000 0.0045(10) 0.000
N1 0.0154(15) 0.0119(14) 0.0117(15) 0.000 0.0033(11) 0.000
N2 0.0113(15) 0.0189(15) 0.0092(15) 0.000 0.0029(12) 0.000
C1 0.0197(18) 0.0147(17) 0.0082(17) 0.000 -0.0002(14) 0.000
C2 0.0176(18) 0.0131(16) 0.0129(18) 0.000 0.0074(14) 0.000
C3 0.0155(17) 0.0082(15) 0.0128(17) 0.000 0.0004(13) 0.000
C4 0.0172(17) 0.0109(16) 0.0096(17) 0.000 -0.0014(13) 0.000
C5 0.0178(18) 0.0085(15) 0.0126(17) 0.000 0.0016(13) 0.000
C6 0.0166(17) 0.0088(15) 0.0134(17) 0.000 0.0003(14) 0.000
C7 0.0132(17) 0.0158(17) 0.0142(17) 0.000 -0.0026(13) 0.000
C8 0.0173(18) 0.0215(18) 0.0164(18) 0.000 -0.0021(14) 0.000
C9 0.0184(12) 0.0163(12) 0.0160(12) -0.0014(10) -0.0014(10) 0.0003(10)
C10 0.0134(17) 0.0093(16) 0.0170(18) 0.000 0.0027(14) 0.000

loop_
_atom_type_symbol
_atom_type_description
_atom_type_scat_dispersion_real
_atom_type_scat_dispersion_imag
_atom_type_scat_source
C C 0.0033 0.0016 'International Tables Vol C Tables 4.2.6.8 and 6.1.1.4'
H H 0.0000 0.0000 'International Tables Vol C Tables 4.2.6.8 and 6.1.1.4'
N N 0.0061 0.0033 'International Tables Vol C Tables 4.2.6.8 and 6.1.1.4'
O O 0.0106 0.0060 'International Tables Vol C Tables 4.2.6.8 and 6.1.1.4'

loop_
_geom_angle_atom_site_label_1
_geom_angle_atom_site_label_2
_geom_angle_atom_site_label_3
_geom_angle_site_symmetry_1
_geom_angle_site_symmetry_3
_geom_angle
_geom_angle_publ_flag
C10 O1 H1O1 . . 109(3) ?
O3 N1 O4 . . 121.5(3) ?
O3 N1 C5 . . 118.6(3) ?
O4 N1 C5 . . 119.9(3) ?
C6 N2 C7 . . 130.0(3) ?
C6 N2 H1N2 . . 113(3) ?
C7 N2 H1N2 . . 117(3) ?
C2 C1 C6 . . 122.5(3) ?
C2 C1 H1A . . 118.7 ?
C6 C1 H1A . . 118.7 ?
C1 C2 C3 . . 121.4(3) ?
C1 C2 H2A . . 119.3 ?
C3 C2 H2A . . 119.3 ?
C4 C3 C2 . . 118.5(3) ?
C4 C3 C10 . . 118.5(3) ?
C2 C3 C10 . . 122.9(3) ?
C3 C4 C5 . . 121.0(3) ?
C3 C4 H4A . . 119.5 ?
C5 C4 H4A . . 119.5 ?
C4 C5 C6 . . 121.7(3) ?
C4 C5 N1 . . 115.8(3) ?
C6 C5 N1 . . 122.5(3) ?
N2 C6 C1 . . 122.6(3) ?
N2 C6 C5 . . 122.5(3) ?
C1 C6 C5 . . 114.9(3) ?
N2 C7 C8 . . 104.0(3) ?
N2 C7 C9 . . 110.88(17) ?
C8 C7 C9 . . 109.04(18) ?
N2 C7 C9 . 6_565 110.88(17) ?
C8 C7 C9 . 6_565 109.04(18) ?
C9 C7 C9 . 6_565 112.6(3) ?
C7 C8 H8B . . 109.9 ?
C7 C8 H8C . . 109.3 ?
H8B C8 H8C . . 111.1 ?
C7 C9 H9A . . 109.5 ?
C7 C9 H9B . . 109.5 ?
H9A C9 H9B . . 109.5 ?
C7 C9 H9C . . 109.5 ?
H9A C9 H9C . . 109.5 ?
H9B C9 H9C . . 109.5 ?
O2 C10 O1 . . 123.3(3) ?
O2 C10 C3 . . 122.6(3) ?
O1 C10 C3 . . 114.2(3) ?

loop_
_geom_bond_atom_site_label_1
_geom_bond_atom_site_label_2
_geom_bond_site_symmetry_2
_geom_bond_distance
_geom_bond_publ_flag
O1 C10 . 1.318(4) ?
O1 H1O1 . 0.79(4) ?
O2 C10 . 1.226(4) ?
O3 N1 . 1.236(4) ?
O4 N1 . 1.245(4) ?
N1 C5 . 1.442(4) ?
N2 C6 . 1.343(4) ?
N2 C7 . 1.495(4) ?
N2 H1N2 . 0.80(4) ?
C1 C2 . 1.361(5) ?
C1 C6 . 1.429(5) ?
C1 H1A . 0.9300 ?
C2 C3 . 1.409(5) ?
C2 H2A . 0.9300 ?
C3 C4 . 1.383(5) ?
C3 C10 . 1.482(5) ?
C4 C5 . 1.393(5) ?
C4 H4A . 0.9300 ?
C5 C6 . 1.441(5) ?
C7 C8 . 1.533(5) ?
C7 C9 . 1.536(3) ?
C7 C9 6_565 1.536(3) ?
C8 H8B . 0.9595 ?
C8 H8C . 0.9600 ?
C9 H9A . 0.9600 ?
C9 H9B . 0.9600 ?
C9 H9C . 0.9600 ?

loop_
_geom_hbond_atom_site_label_D
_geom_hbond_atom_site_label_H
_geom_hbond_atom_site_label_A
_geom_hbond_site_symmetry_A
_geom_hbond_distance_DH
_geom_hbond_distance_HA
_geom_hbond_distance_DA
_geom_hbond_angle_DHA
O1 H1O1 O2 2_656 0.82(4) 1.83(4) 2.655(4) 178(4)
C1 H1A O3 1_554 0.93 2.52 3.407(4) 160.9
N2 H1N2 O4 . 0.81(4) 1.97(4) 2.641(4) 139(4)
C9 H9C O2 4_546 0.96 2.53 3.437(3) 158.4

loop_
_geom_torsion_atom_site_label_1
_geom_torsion_atom_site_label_2
_geom_torsion_atom_site_label_3
_geom_torsion_atom_site_label_4
_geom_torsion_site_symmetry_1
_geom_torsion_site_symmetry_2
_geom_torsion_site_symmetry_3
_geom_torsion_site_symmetry_4
_geom_torsion
_geom_torsion_publ_flag
C6 C1 C2 C3 . . . . 0.0 ?
C1 C2 C3 C4 . . . . 0.0 ?
C1 C2 C3 C10 . . . . 180.0 ?
C2 C3 C4 C5 . . . . 0.0 ?
C10 C3 C4 C5 . . . . 180.0 ?
C3 C4 C5 C6 . . . . 0.0 ?
C3 C4 C5 N1 . . . . 180.0 ?
O3 N1 C5 C4 . . . . 0.0 ?
O4 N1 C5 C4 . . . . 180.0 ?
O3 N1 C5 C6 . . . . 180.0 ?
O4 N1 C5 C6 . . . . 0.0 ?
C7 N2 C6 C1 . . . . 0.0 ?
C7 N2 C6 C5 . . . . 180.0 ?
C2 C1 C6 N2 . . . . 180.0 ?
C2 C1 C6 C5 . . . . 0.0 ?
C4 C5 C6 N2 . . . . 180.0 ?
N1 C5 C6 N2 . . . . 0.0 ?
C4 C5 C6 C1 . . . . 0.0 ?
N1 C5 C6 C1 . . . . 180.0 ?
C6 N2 C7 C8 . . . . 180.0 ?
C6 N2 C7 C9 . . . . 62.9(2) ?
C6 N2 C7 C9 . . . 6_565 -62.9(2) ?
C4 C3 C10 O2 . . . . 0.0 ?
C2 C3 C10 O2 . . . . 180.0 ?
C4 C3 C10 O1 . . . . 180.0 ?
C2 C3 C10 O1 . . . . 0.0 ?
